data_7222080
loop_
_publ_author_name
'Mir, Niyaz A.'
'Dubey, Ritesh'
'Tothadi, Srinu'
'Desiraju, Gautam R.'

_publ_section_title
;
 Combinatorial crystal synthesis of ternary solids based on
 2-methylresorcinol
;
_journal_issue 41
_journal_name_full CrystEngComm
_journal_page_first 7866
_journal_paper_doi 10.1039/C5CE01280E
_journal_volume 17
_journal_year 2015
_chemical_formula_sum 'C24 H28 N4 O2'
_chemical_formula_weight 404.50
_chemical_name_systematic
;
 ?
;
_space_group_crystal_system triclinic
_space_group_IT_number 2
_space_group_name_Hall '-P 1'
_space_group_name_H-M_alt 'P -1'
_symmetry_space_group_name_Hall '-P 1'
_symmetry_space_group_name_H-M 'P -1'
_atom_sites_solution_hydrogens geom
_audit_creation_method SHELXL-2013
_audit_update_record
;
2015-08-18 deposited with the CCDC.
2015-09-09 downloaded from the CCDC.
;
_cell_angle_alpha 96.22(3)
_cell_angle_beta 94.09(2)
_cell_angle_gamma 113.734(15)
_cell_formula_units_Z 2
_cell_length_a 7.635(5)
_cell_length_b 9.055(8)
_cell_length_c 17.237(13)
_cell_measurement_temperature 150(2)
_cell_volume 1075.8(14)
_computing_structure_refinement 'SHELXL-2013 (Sheldrick, 2013)'
_diffrn_ambient_temperature 150(2)
_diffrn_measured_fraction_theta_full 0.995
_diffrn_measured_fraction_theta_max 0.995
_diffrn_measurement_device_type 'Rigaku Mercury375R (2x2 bin mode)'
_diffrn_measurement_method 'profile data from \w-scans'
_diffrn_radiation_type MoK\a
_diffrn_radiation_wavelength 0.71073
_diffrn_reflns_av_R_equivalents 0.1129
_diffrn_reflns_av_unetI/netI 0.0882
_diffrn_reflns_laue_measured_fraction_full 0.995
_diffrn_reflns_laue_measured_fraction_max 0.995
_diffrn_reflns_limit_h_max 9
_diffrn_reflns_limit_h_min -9
_diffrn_reflns_limit_k_max 11
_diffrn_reflns_limit_k_min -11
_diffrn_reflns_limit_l_max 21
_diffrn_reflns_limit_l_min -21
_diffrn_reflns_number 10143
_diffrn_reflns_point_group_measured_fraction_full 0.995
_diffrn_reflns_point_group_measured_fraction_max 0.995
_diffrn_reflns_theta_full 25.242
_diffrn_reflns_theta_max 25.999
_diffrn_reflns_theta_min 1.198
_diffrn_source 'Sealed Tube'
_exptl_absorpt_coefficient_mu 0.081
_exptl_absorpt_correction_T_max 1.000
_exptl_absorpt_correction_T_min 0.750
_exptl_absorpt_correction_type multi-scan
_exptl_absorpt_process_details 'Jacobson, R. (1998) Private communication'
_exptl_crystal_colour Colorless
_exptl_crystal_density_diffrn 1.249
_exptl_crystal_description Block
_exptl_crystal_F_000 432
_exptl_crystal_size_max 0.200
_exptl_crystal_size_mid 0.200
_exptl_crystal_size_min 0.200
_refine_diff_density_max 0.322
_refine_diff_density_min -0.390
_refine_diff_density_rms 0.084
_refine_ls_extinction_method none
_refine_ls_goodness_of_fit_ref 1.020
_refine_ls_hydrogen_treatment constr
_refine_ls_matrix_type full
_refine_ls_number_parameters 278
_refine_ls_number_reflns 4226
_refine_ls_number_restraints 0
_refine_ls_restrained_S_all 1.020
_refine_ls_R_factor_all 0.0675
_refine_ls_R_factor_gt 0.0586
_refine_ls_shift/su_max 0.036
_refine_ls_shift/su_mean 0.001
_refine_ls_structure_factor_coef Fsqd
_refine_ls_weighting_details
;
 w=1/[\s^2^(Fo^2^)+(0.1041P)^2^+0.1835P]
 where P=(Fo^2^+2Fc^2^)/3
;
_refine_ls_weighting_scheme calc
_refine_ls_wR_factor_gt 0.1696
_refine_ls_wR_factor_ref 0.1865
_reflns_Friedel_coverage 0.000
_reflns_number_gt 3610
_reflns_number_total 4226
_reflns_threshold_expression 'I > 2\s(I)'
_cod_data_source_file c5ce01280e2.cif
_cod_data_source_block shelx
_cod_depositor_comments
;
The following automatic conversions were performed:

'_exptl_absorpt_correction_type' value 'Multi-scan' changed to
'multi-scan' according to
/usr/data/users/saulius/crontab/automatic-downloads/rss-feeds/RSC/lib/dictionaries/cif_core.dic
dictionary named 'cif_core.dic' version 2.4.2 from 2011-04-26.

Automatic conversion script
Id: cif_fix_values 3271 2015-04-21 07:52:19Z andrius 

 Adding full bibliography for 7222059--7222080.cif.
;
_cod_original_cell_volume 1075.8(15)
_cod_database_code 7222080
_shelx_space_group_comment
;
The symmetry employed for this shelxl refinement is uniquely defined
by the following loop, which should always be used as a source of
symmetry information in preference to the above space-group names.
They are only intended as comments.
;
_shelx_estimated_absorpt_t_min 0.984
_shelx_estimated_absorpt_t_max 0.984
_shelxl_version_number 2013-2

loop_
_space_group_symop_operation_xyz
'x, y, z'
'-x, -y, -z'

loop_
_atom_site_label
_atom_site_type_symbol
_atom_site_fract_x
_atom_site_fract_y
_atom_site_fract_z
_atom_site_U_iso_or_equiv
_atom_site_adp_type
_atom_site_occupancy
_atom_site_site_symmetry_order
_atom_site_calc_flag
_atom_site_refinement_flags_posn
_atom_site_refinement_flags_adp
O1 O 0.54172(18) 0.78903(16) 0.18585(7) 0.0379(3) Uani 1 1 d . .
H1 H 0.6053 0.8523 0.1559 0.057 Uiso 1 1 calc R U
O2 O 0.59164(18) 0.43717(15) 0.35915(7) 0.0354(3) Uani 1 1 d . .
H2 H 0.6638 0.3934 0.3742 0.053 Uiso 1 1 calc R U
N1 N 0.7340(2) 0.98237(17) 0.07514(8) 0.0296(3) Uani 1 1 d . .
N2 N 0.8960(2) 1.18151(18) -0.03807(8) 0.0323(3) Uani 1 1 d . .
C2 C 0.5692(2) 0.61421(18) 0.27298(8) 0.0258(4) Uani 1 1 d . .
C23 C 0.8718(2) 1.1300(2) 0.09568(10) 0.0297(4) Uani 1 1 d . .
C1 C 0.6482(2) 0.71367(19) 0.21662(9) 0.0269(4) Uani 1 1 d . .
C3 C 0.6745(2) 0.53579(19) 0.30595(9) 0.0264(3) Uani 1 1 d . .
C15 C 0.6717(2) 0.92699(19) -0.00345(10) 0.0280(4) Uani 1 1 d . .
C16 C 0.5260(3) 0.7685(2) -0.02816(11) 0.0351(4) Uani 1 1 d . .
H16 H 0.4704 0.7003 0.0097 0.042 Uiso 1 1 calc R U
C6 C 0.8262(2) 0.7339(2) 0.19337(9) 0.0296(4) Uani 1 1 d . .
H6 H 0.8775 0.8008 0.1545 0.036 Uiso 1 1 calc R U
C4 C 0.8552(2) 0.55751(19) 0.28392(9) 0.0288(4) Uani 1 1 d . .
H4 H 0.9270 0.5056 0.3075 0.035 Uiso 1 1 calc R U
C22 C 0.9551(2) 1.2317(2) 0.03707(10) 0.0304(4) Uani 1 1 d . .
C19 C 0.6841(3) 0.9687(2) -0.14061(10) 0.0374(4) Uani 1 1 d . .
H19 H 0.7354 1.0365 -0.1791 0.045 Uiso 1 1 calc R U
N4 N 0.7633(2) -0.10258(18) 0.55330(9) 0.0362(4) Uani 1 1 d . .
C20 C 0.7526(2) 1.0280(2) -0.06027(10) 0.0288(4) Uani 1 1 d . .
C9 C 0.7196(3) -0.0172(2) 0.42759(10) 0.0347(4) Uani 1 1 d . .
H9 H 0.6936 -0.1216 0.3997 0.042 Uiso 1 1 calc R U
N3 N 0.7526(2) 0.2571(2) 0.42096(10) 0.0450(4) Uani 1 1 d . .
C5 C 0.9279(2) 0.6555(2) 0.22741(10) 0.0307(4) Uani 1 1 d . .
H5 H 1.0496 0.6694 0.2117 0.037 Uiso 1 1 calc R U
C10 C 0.7619(2) 0.0134(2) 0.51031(9) 0.0278(4) Uani 1 1 d . .
C7 C 0.3740(2) 0.5896(2) 0.29619(10) 0.0359(4) Uani 1 1 d . .
H7A H 0.3524 0.5339 0.3426 0.054 Uiso 1 1 calc R U
H7B H 0.2740 0.5231 0.2526 0.054 Uiso 1 1 calc R U
H7C H 0.3686 0.6958 0.3085 0.054 Uiso 1 1 calc R U
C21 C 1.1125(3) 1.3998(2) 0.06163(12) 0.0437(5) Uani 1 1 d . .
H21A H 1.1606 1.4471 0.0148 0.066 Uiso 1 1 calc R U
H21B H 1.2182 1.3931 0.0947 0.066 Uiso 1 1 calc R U
H21C H 1.0615 1.4687 0.0914 0.066 Uiso 1 1 calc R U
C24 C 0.9396(3) 1.1908(2) 0.18129(10) 0.0417(4) Uani 1 1 d . .
H24A H 0.8708 1.1050 0.2120 0.063 Uiso 1 1 calc R U
H24B H 0.9142 1.2870 0.1967 0.063 Uiso 1 1 calc R U
H24C H 1.0784 1.2203 0.1913 0.063 Uiso 1 1 calc R U
C18 C 0.5445(3) 0.8143(2) -0.16334(11) 0.0397(4) Uani 1 1 d . .
H18 H 0.5008 0.7747 -0.2176 0.048 Uiso 1 1 calc R U
C17 C 0.4648(3) 0.7131(2) -0.10668(11) 0.0393(4) Uani 1 1 d . .
H17 H 0.3681 0.6058 -0.1231 0.047 Uiso 1 1 calc R U
C11 C 0.8028(2) 0.1739(2) 0.54563(10) 0.0339(4) Uani 1 1 d . .
H11 H 0.8351 0.2039 0.6010 0.041 Uiso 1 1 calc R U
C13 C 0.8030(3) -0.0670(3) 0.63840(11) 0.0455(5) Uani 1 1 d . .
H13A H 0.9348 0.0163 0.6538 0.068 Uiso 1 1 calc R U
H13B H 0.7892 -0.1666 0.6597 0.068 Uiso 1 1 calc R U
H13C H 0.7116 -0.0268 0.6592 0.068 Uiso 1 1 calc R U
C8 C 0.7163(3) 0.1054(3) 0.38767(11) 0.0421(5) Uani 1 1 d . .
H8 H 0.6858 0.0805 0.3321 0.050 Uiso 1 1 calc R U
C12 C 0.7956(3) 0.2862(2) 0.49962(12) 0.0405(4) Uani 1 1 d . .
H12 H 0.8232 0.3928 0.5253 0.049 Uiso 1 1 calc R U
C14 C 0.7152(3) -0.2679(2) 0.51560(12) 0.0429(5) Uani 1 1 d . .
H14A H 0.5838 -0.3142 0.4879 0.064 Uiso 1 1 calc R U
H14B H 0.7233 -0.3348 0.5556 0.064 Uiso 1 1 calc R U
H14C H 0.8061 -0.2662 0.4779 0.064 Uiso 1 1 calc R U

loop_
_atom_site_aniso_label
_atom_site_aniso_U_11
_atom_site_aniso_U_22
_atom_site_aniso_U_33
_atom_site_aniso_U_23
_atom_site_aniso_U_13
_atom_site_aniso_U_12
O1 0.0431(7) 0.0450(8) 0.0382(7) 0.0217(6) 0.0118(5) 0.0262(6)
O2 0.0477(7) 0.0377(7) 0.0288(6) 0.0156(5) 0.0104(5) 0.0221(6)
N1 0.0382(7) 0.0296(7) 0.0268(7) 0.0074(6) 0.0063(6) 0.0189(6)
N2 0.0334(7) 0.0317(8) 0.0320(8) 0.0057(6) 0.0090(6) 0.0125(6)
C2 0.0318(8) 0.0255(8) 0.0196(7) 0.0008(6) 0.0024(6) 0.0119(6)
C23 0.0359(8) 0.0300(9) 0.0289(8) 0.0043(7) 0.0046(7) 0.0193(7)
C1 0.0341(8) 0.0251(8) 0.0221(7) 0.0027(6) 0.0016(6) 0.0134(6)
C3 0.0363(8) 0.0227(7) 0.0182(7) 0.0007(6) 0.0020(6) 0.0111(6)
C15 0.0330(8) 0.0270(8) 0.0298(8) 0.0053(7) 0.0061(6) 0.0179(7)
C16 0.0387(9) 0.0275(9) 0.0401(10) 0.0084(7) 0.0066(7) 0.0136(7)
C6 0.0353(8) 0.0266(8) 0.0275(8) 0.0071(6) 0.0074(6) 0.0119(7)
C4 0.0350(8) 0.0273(8) 0.0257(8) 0.0009(6) -0.0009(6) 0.0162(7)
C22 0.0327(8) 0.0294(9) 0.0316(8) 0.0035(7) 0.0046(7) 0.0155(7)
C19 0.0428(10) 0.0402(10) 0.0296(9) 0.0054(8) 0.0083(7) 0.0170(8)
N4 0.0488(9) 0.0310(8) 0.0293(8) 0.0072(6) 0.0039(6) 0.0167(7)
C20 0.0311(8) 0.0303(8) 0.0281(8) 0.0041(7) 0.0065(6) 0.0155(7)
C9 0.0401(9) 0.0366(9) 0.0266(8) 0.0026(7) 0.0055(7) 0.0152(7)
N3 0.0538(9) 0.0505(10) 0.0439(9) 0.0227(8) 0.0156(8) 0.0296(8)
C5 0.0316(8) 0.0295(8) 0.0315(8) 0.0015(7) 0.0055(6) 0.0136(7)
C10 0.0264(7) 0.0301(9) 0.0272(8) 0.0062(7) 0.0052(6) 0.0110(6)
C7 0.0362(9) 0.0423(10) 0.0321(9) 0.0097(8) 0.0076(7) 0.0176(8)
C21 0.0424(10) 0.0335(10) 0.0456(11) 0.0019(8) 0.0001(8) 0.0077(8)
C24 0.0532(11) 0.0424(11) 0.0290(9) 0.0009(8) -0.0001(8) 0.0211(9)
C18 0.0442(10) 0.0426(10) 0.0301(9) -0.0033(8) -0.0005(7) 0.0186(8)
C17 0.0403(9) 0.0295(9) 0.0443(10) -0.0010(8) -0.0002(8) 0.0130(8)
C11 0.0395(9) 0.0322(9) 0.0293(8) 0.0027(7) 0.0057(7) 0.0146(7)
C13 0.0602(12) 0.0481(12) 0.0286(9) 0.0134(8) 0.0024(8) 0.0214(10)
C8 0.0485(10) 0.0558(12) 0.0276(9) 0.0148(8) 0.0084(8) 0.0247(9)
C12 0.0478(10) 0.0347(10) 0.0459(11) 0.0106(8) 0.0136(8) 0.0216(8)
C14 0.0531(11) 0.0319(10) 0.0476(11) 0.0101(8) 0.0157(9) 0.0190(9)

loop_
_atom_type_symbol
_atom_type_description
_atom_type_scat_dispersion_real
_atom_type_scat_dispersion_imag
_atom_type_scat_source
C C 0.0033 0.0016 'International Tables Vol C Tables 4.2.6.8 and 6.1.1.4'
H H 0.0000 0.0000 'International Tables Vol C Tables 4.2.6.8 and 6.1.1.4'
N N 0.0061 0.0033 'International Tables Vol C Tables 4.2.6.8 and 6.1.1.4'
O O 0.0106 0.0060 'International Tables Vol C Tables 4.2.6.8 and 6.1.1.4'

loop_
_geom_angle_atom_site_label_1
_geom_angle_atom_site_label_2
_geom_angle_atom_site_label_3
_geom_angle
C1 O1 H1 109.5
C3 O2 H2 109.5
C23 N1 C15 118.22(14)
C22 N2 C20 117.99(15)
C1 C2 C3 118.21(15)
C1 C2 C7 120.78(14)
C3 C2 C7 121.00(14)
N1 C23 C22 121.00(16)
N1 C23 C24 118.33(15)
C22 C23 C24 120.67(16)
O1 C1 C6 122.15(14)
O1 C1 C2 116.66(14)
C6 C1 C2 121.20(14)
O2 C3 C4 122.25(14)
O2 C3 C2 116.71(15)
C4 C3 C2 121.03(14)
N1 C15 C16 120.10(15)
N1 C15 C20 120.35(15)
C16 C15 C20 119.55(16)
C17 C16 C15 120.00(16)
C17 C16 H16 120.0
C15 C16 H16 120.0
C5 C6 C1 119.33(15)
C5 C6 H6 120.3
C1 C6 H6 120.3
C5 C4 C3 119.11(14)
C5 C4 H4 120.4
C3 C4 H4 120.4
N2 C22 C23 121.61(16)
N2 C22 C21 118.15(16)
C23 C22 C21 120.24(16)
C18 C19 C20 120.36(17)
C18 C19 H19 119.8
C20 C19 H19 119.8
C10 N4 C13 120.75(16)
C10 N4 C14 120.74(16)
C13 N4 C14 118.44(15)
N2 C20 C19 120.03(15)
N2 C20 C15 120.82(16)
C19 C20 C15 119.15(16)
C8 C9 C10 119.51(17)
C8 C9 H9 120.2
C10 C9 H9 120.2
C8 N3 C12 115.05(15)
C4 C5 C6 121.10(15)
C4 C5 H5 119.4
C6 C5 H5 119.4
N4 C10 C9 122.55(16)
N4 C10 C11 121.92(16)
C9 C10 C11 115.53(15)
C2 C7 H7A 109.5
C2 C7 H7B 109.5
H7A C7 H7B 109.5
C2 C7 H7C 109.5
H7A C7 H7C 109.5
H7B C7 H7C 109.5
C22 C21 H21A 109.5
C22 C21 H21B 109.5
H21A C21 H21B 109.5
C22 C21 H21C 109.5
H21A C21 H21C 109.5
H21B C21 H21C 109.5
C23 C24 H24A 109.5
C23 C24 H24B 109.5
H24A C24 H24B 109.5
C23 C24 H24C 109.5
H24A C24 H24C 109.5
H24B C24 H24C 109.5
C19 C18 C17 120.47(17)
C19 C18 H18 119.8
C17 C18 H18 119.8
C16 C17 C18 120.45(18)
C16 C17 H17 119.8
C18 C17 H17 119.8
C12 C11 C10 119.71(17)
C12 C11 H11 120.1
C10 C11 H11 120.1
N4 C13 H13A 109.5
N4 C13 H13B 109.5
H13A C13 H13B 109.5
N4 C13 H13C 109.5
H13A C13 H13C 109.5
H13B C13 H13C 109.5
N3 C8 C9 125.18(18)
N3 C8 H8 117.4
C9 C8 H8 117.4
N3 C12 C11 125.01(19)
N3 C12 H12 117.5
C11 C12 H12 117.5
N4 C14 H14A 109.5
N4 C14 H14B 109.5
H14A C14 H14B 109.5
N4 C14 H14C 109.5
H14A C14 H14C 109.5
H14B C14 H14C 109.5

loop_
_geom_bond_atom_site_label_1
_geom_bond_atom_site_label_2
_geom_bond_distance
O1 C1 1.368(2)
O1 H1 0.8400
O2 C3 1.358(2)
O2 H2 0.8400
N1 C23 1.316(2)
N1 C15 1.372(2)
N2 C22 1.308(2)
N2 C20 1.370(2)
C2 C1 1.398(2)
C2 C3 1.398(2)
C2 C7 1.506(2)
C23 C22 1.447(2)
C23 C24 1.495(3)
C1 C6 1.391(2)
C3 C4 1.400(2)
C15 C16 1.412(3)
C15 C20 1.416(2)
C16 C17 1.370(3)
C16 H16 0.9500
C6 C5 1.386(2)
C6 H6 0.9500
C4 C5 1.383(2)
C4 H4 0.9500
C22 C21 1.502(3)
C19 C18 1.366(3)
C19 C20 1.410(3)
C19 H19 0.9500
N4 C10 1.352(2)
N4 C13 1.450(3)
N4 C14 1.453(3)
C9 C8 1.375(3)
C9 C10 1.411(3)
C9 H9 0.9500
N3 C8 1.339(3)
N3 C12 1.344(3)
C5 H5 0.9500
C10 C11 1.413(3)
C7 H7A 0.9800
C7 H7B 0.9800
C7 H7C 0.9800
C21 H21A 0.9800
C21 H21B 0.9800
C21 H21C 0.9800
C24 H24A 0.9800
C24 H24B 0.9800
C24 H24C 0.9800
C18 C17 1.412(3)
C18 H18 0.9500
C17 H17 0.9500
C11 C12 1.371(3)
C11 H11 0.9500
C13 H13A 0.9800
C13 H13B 0.9800
C13 H13C 0.9800
C8 H8 0.9500
C12 H12 0.9500
C14 H14A 0.9800
C14 H14B 0.9800
C14 H14C 0.9800

loop_
_geom_hbond_atom_site_label_D
_geom_hbond_atom_site_label_H
_geom_hbond_atom_site_label_A
_geom_hbond_distance_DH
_geom_hbond_distance_HA
_geom_hbond_distance_DA
_geom_hbond_angle_DHA
O2 H2 N3 0.84 1.86 2.666(2) 161.5
O1 H1 N1 0.84 1.98 2.814(2) 173.3
O2 H2 N3 0.84 1.86 2.666(2) 161.5
O1 H1 N1 0.84 1.98 2.814(2) 173.3

loop_
_geom_torsion_atom_site_label_1
_geom_torsion_atom_site_label_2
_geom_torsion_atom_site_label_3
_geom_torsion_atom_site_label_4
_geom_torsion
C15 N1 C23 C22 0.2(2)
C15 N1 C23 C24 179.83(14)
C3 C2 C1 O1 -179.73(14)
C7 C2 C1 O1 1.5(2)
C3 C2 C1 C6 0.4(2)
C7 C2 C1 C6 -178.37(15)
C1 C2 C3 O2 -178.53(13)
C7 C2 C3 O2 0.2(2)
C1 C2 C3 C4 0.7(2)
C7 C2 C3 C4 179.45(15)
C23 N1 C15 C16 179.12(14)
C23 N1 C15 C20 -0.9(2)
N1 C15 C16 C17 -179.59(14)
C20 C15 C16 C17 0.4(2)
O1 C1 C6 C5 179.32(15)
C2 C1 C6 C5 -0.8(2)
O2 C3 C4 C5 177.83(14)
C2 C3 C4 C5 -1.4(2)
C20 N2 C22 C23 -0.5(2)
C20 N2 C22 C21 179.88(15)
N1 C23 C22 N2 0.5(2)
C24 C23 C22 N2 -179.10(15)
N1 C23 C22 C21 -179.87(15)
C24 C23 C22 C21 0.5(2)
C22 N2 C20 C19 179.95(14)
C22 N2 C20 C15 -0.2(2)
C18 C19 C20 N2 178.37(16)
C18 C19 C20 C15 -1.5(3)
N1 C15 C20 N2 0.9(2)
C16 C15 C20 N2 -179.10(14)
N1 C15 C20 C19 -179.24(14)
C16 C15 C20 C19 0.7(2)
C3 C4 C5 C6 0.9(2)
C1 C6 C5 C4 0.1(3)
C13 N4 C10 C9 -178.48(16)
C14 N4 C10 C9 -1.8(3)
C13 N4 C10 C11 1.5(3)
C14 N4 C10 C11 178.19(15)
C8 C9 C10 N4 178.49(16)
C8 C9 C10 C11 -1.5(2)
C20 C19 C18 C17 1.0(3)
C15 C16 C17 C18 -0.9(3)
C19 C18 C17 C16 0.2(3)
N4 C10 C11 C12 -178.67(16)
C9 C10 C11 C12 1.3(2)
C12 N3 C8 C9 0.2(3)
C10 C9 C8 N3 0.8(3)
C8 N3 C12 C11 -0.4(3)
C10 C11 C12 N3 -0.4(3)
